data_2233718
loop_
_publ_author_name
'Sakthivel, Karuppusamy'
'Srinivasan, Kannupal'
'Natarajan, Sampath'

_publ_section_title
;
 (3-Ethyl-6,7-dimethoxynaphthalen-1-yl)(phenyl)methanone
;
_journal_coeditor_code AA2044
_journal_issue 3
_journal_name_full 'Acta Crystallographica Section E'
_journal_page_first o652
_journal_paper_doi 10.1107/S1600536812004734
_journal_volume 68
_journal_year 2012
_chemical_formula_iupac 'C21 H20 O3'
_chemical_formula_moiety 'C21 H20 O3'
_chemical_formula_sum 'C21 H20 O3'
_chemical_formula_weight 320.37
_chemical_name_systematic
;
(3-Ethyl-6,7-dimethoxynaphthalen-1-yl)(phenyl)methanone
;
_space_group_IT_number 2
_symmetry_cell_setting triclinic
_symmetry_space_group_name_Hall '-P 1'
_symmetry_space_group_name_H-M 'P -1'
_atom_sites_solution_hydrogens geom
_atom_sites_solution_primary direct
_atom_sites_solution_secondary difmap
_audit_creation_method SHELXL97
_cell_angle_alpha 100.1700(10)
_cell_angle_beta 90.4870(10)
_cell_angle_gamma 98.3730(10)
_cell_formula_units_Z 4
_cell_length_a 9.9012(2)
_cell_length_b 11.3431(2)
_cell_length_c 16.0701(3)
_cell_measurement_reflns_used 7706
_cell_measurement_temperature 293(2)
_cell_measurement_theta_max 27.07
_cell_measurement_theta_min 1.84
_cell_volume 1756.46(6)
_computing_cell_refinement 'SMART (Bruker, 2004)'
_computing_data_collection 'SMART (Bruker, 2004)'
_computing_data_reduction 'SMART (Bruker, 2004)'
_computing_molecular_graphics 'ORTEP-3 (Farrugia, 1997)'
_computing_publication_material 'PLATON (Spek, 2009)'
_computing_structure_refinement 'SHELXL97 (Sheldrick, 2008)'
_computing_structure_solution 'SHELXS97 (Sheldrick, 2008)'
_diffrn_ambient_temperature 293(2)
_diffrn_measured_fraction_theta_full 1.000
_diffrn_measured_fraction_theta_max 0.996
_diffrn_measurement_device_type 'Bruker SMART APEX CCD area-detector'
_diffrn_measurement_method \w
_diffrn_radiation_monochromator graphite
_diffrn_radiation_source 'fine-focus sealed tube'
_diffrn_radiation_type MoK\a
_diffrn_radiation_wavelength 0.71073
_diffrn_reflns_av_R_equivalents 0.0338
_diffrn_reflns_av_sigmaI/netI 0.0256
_diffrn_reflns_limit_h_max 12
_diffrn_reflns_limit_h_min -12
_diffrn_reflns_limit_k_max 14
_diffrn_reflns_limit_k_min -14
_diffrn_reflns_limit_l_max 20
_diffrn_reflns_limit_l_min 0
_diffrn_reflns_number 33428
_diffrn_reflns_theta_full 25.00
_diffrn_reflns_theta_max 27.07
_diffrn_reflns_theta_min 1.84
_exptl_absorpt_coefficient_mu 0.080
_exptl_absorpt_correction_T_max 1.4830
_exptl_absorpt_correction_T_min 0.8690
_exptl_absorpt_correction_type refdelf
_exptl_absorpt_process_details '(XABS2; Parkin <i>et al.</i>, 1995)'
_exptl_crystal_colour pale-brown
_exptl_crystal_density_diffrn 1.211
_exptl_crystal_density_method 'not measured'
_exptl_crystal_description needle
_exptl_crystal_F_000 680
_exptl_crystal_size_max 0.12
_exptl_crystal_size_mid 0.08
_exptl_crystal_size_min 0.06
_refine_diff_density_max 0.631
_refine_diff_density_min -0.316
_refine_ls_extinction_method none
_refine_ls_goodness_of_fit_ref 1.053
_refine_ls_hydrogen_treatment constr
_refine_ls_matrix_type full
_refine_ls_number_parameters 433
_refine_ls_number_reflns 7706
_refine_ls_number_restraints 0
_refine_ls_restrained_S_all 1.053
_refine_ls_R_factor_all 0.0928
_refine_ls_R_factor_gt 0.0620
_refine_ls_shift/su_max 0.000
_refine_ls_shift/su_mean 0.000
_refine_ls_structure_factor_coef Fsqd
_refine_ls_weighting_details 'calc w = 1/[\s^2^(Fo^2^)+(0.1046P)^2^+0.3934P] where P=(Fo^2^+2Fc^2^)/3'
_refine_ls_weighting_scheme calc
_refine_ls_wR_factor_gt 0.1831
_refine_ls_wR_factor_ref 0.2135
_reflns_number_gt 4854
_reflns_number_total 7706
_reflns_threshold_expression I>2\s(I)
_cod_data_source_file aa2044.cif
_cod_data_source_block I
_cod_database_code 2233718
_cod_database_fobs_code 2233718

loop_
_symmetry_equiv_pos_as_xyz
'x, y, z'
'-x, -y, -z'

loop_
_atom_site_type_symbol
_atom_site_label
_atom_site_fract_x
_atom_site_fract_y
_atom_site_fract_z
_atom_site_U_iso_or_equiv
_atom_site_adp_type
_atom_site_calc_flag
_atom_site_refinement_flags
_atom_site_occupancy
_atom_site_symmetry_multiplicity
O O1A 0.2799(2) 0.67052(17) 0.10690(11) 0.0917(6) Uani d . 1 1
O O2A 0.6797(2) 0.71872(16) -0.07109(12) 0.0927(6) Uani d . 1 1
O O3A 0.80443(17) 0.93243(15) -0.06671(10) 0.0763(5) Uani d . 1 1
C C1A 0.4076(2) 0.85790(19) 0.17247(13) 0.0578(5) Uani d . 1 1
C C2A 0.3801(2) 0.9548(2) 0.23037(14) 0.0636(5) Uani d . 1 1
H H2A 0.3179 0.9410 0.2719 0.076 Uiso calc R 1 1
C C3A 0.4420(2) 1.0739(2) 0.22952(14) 0.0656(5) Uani d . 1 1
C C4A 0.5398(2) 1.09145(18) 0.17097(13) 0.0598(5) Uani d . 1 1
H H4A 0.5845 1.1694 0.1709 0.072 Uiso calc R 1 1
C C5A 0.5745(2) 0.99481(17) 0.11092(12) 0.0532(4) Uani d . 1 1
C C6A 0.5062(2) 0.87582(18) 0.10996(12) 0.0543(5) Uani d . 1 1
C C7A 0.5410(2) 0.78111(19) 0.04753(14) 0.0630(5) Uani d . 1 1
H H7A 0.4963 0.7025 0.0452 0.076 Uiso calc R 1 1
C C8A 0.6388(2) 0.8033(2) -0.00900(14) 0.0655(5) Uani d . 1 1
C C9A 0.7086(2) 0.9229(2) -0.00690(13) 0.0600(5) Uani d . 1 1
C C10A 0.6768(2) 1.01583(18) 0.05192(12) 0.0562(5) Uani d . 1 1
H H10A 0.7227 1.0938 0.0534 0.067 Uiso calc R 1 1
C C11A 0.3969(4) 1.1763(2) 0.2907(2) 0.1063(11) Uani d . 1 1
H H11A 0.3015 1.1764 0.2765 0.128 Uiso calc R 1 1
H H11B 0.3996 1.1538 0.3461 0.128 Uiso calc R 1 1
C C12A 0.4551(8) 1.2875(4) 0.3001(4) 0.272(5) Uani d . 1 1
H H12A 0.4093 1.3368 0.3422 0.408 Uiso calc R 1 1
H H12B 0.4503 1.3156 0.2473 0.408 Uiso calc R 1 1
H H12C 0.5491 1.2929 0.3177 0.408 Uiso calc R 1 1
C C13A 0.3238(2) 0.7369(2) 0.17281(14) 0.0641(5) Uani d . 1 1
C C14A 0.2884(2) 0.69894(18) 0.25523(14) 0.0615(5) Uani d . 1 1
C C15A 0.1637(2) 0.6265(2) 0.26026(17) 0.0752(6) Uani d . 1 1
H H15A 0.1058 0.6011 0.2126 0.090 Uiso calc R 1 1
C C16A 0.1261(3) 0.5923(2) 0.3359(2) 0.0930(9) Uani d . 1 1
H H16A 0.0414 0.5463 0.3397 0.112 Uiso calc R 1 1
C C17A 0.2131(4) 0.6259(3) 0.4058(2) 0.0963(9) Uani d . 1 1
H H17A 0.1866 0.6036 0.4569 0.116 Uiso calc R 1 1
C C18A 0.3399(3) 0.6928(2) 0.40032(17) 0.0895(8) Uani d . 1 1
H H18A 0.4003 0.7123 0.4470 0.107 Uiso calc R 1 1
C C19A 0.3771(3) 0.7307(2) 0.32593(15) 0.0728(6) Uani d . 1 1
H H19A 0.4615 0.7776 0.3229 0.087 Uiso calc R 1 1
C C20A 0.8778(3) 1.0491(2) -0.06818(17) 0.0832(7) Uani d . 1 1
H H20A 0.9422 1.0438 -0.1125 0.125 Uiso calc R 1 1
H H20B 0.9257 1.0799 -0.0148 0.125 Uiso calc R 1 1
H H20C 0.8152 1.1027 -0.0782 0.125 Uiso calc R 1 1
C C21A 0.6212(4) 0.5960(3) -0.0752(2) 0.1215(13) Uani d . 1 1
H H21A 0.6593 0.5463 -0.1210 0.182 Uiso calc R 1 1
H H21B 0.5241 0.5878 -0.0844 0.182 Uiso calc R 1 1
H H21C 0.6406 0.5708 -0.0230 0.182 Uiso calc R 1 1
O O1B 1.1025(2) 0.65955(17) 0.62049(11) 0.0913(6) Uani d . 1 1
O O2B 0.6969(2) 0.70067(16) 0.44345(12) 0.0897(5) Uani d . 1 1
O O3B 0.66014(18) 0.91587(15) 0.43543(10) 0.0793(5) Uani d . 1 1
C C1B 1.0365(2) 0.84866(19) 0.67860(13) 0.0600(5) Uani d . 1 1
C C2B 1.0984(2) 0.9478(2) 0.73535(15) 0.0707(6) Uani d . 1 1
H H2B 1.1546 0.9356 0.7788 0.085 Uiso calc R 1 1
C C3B 1.0797(3) 1.0672(2) 0.72990(16) 0.0745(6) Uani d . 1 1
C C4B 0.9920(2) 1.0823(2) 0.66790(14) 0.0670(6) Uani d . 1 1
H H4B 0.9785 1.1604 0.6635 0.080 Uiso calc R 1 1
C C5B 0.9211(2) 0.98404(18) 0.61035(13) 0.0563(5) Uani d . 1 1
C C6B 0.94478(19) 0.86463(18) 0.61375(12) 0.0549(5) Uani d . 1 1
C C7B 0.8703(2) 0.7674(2) 0.55581(13) 0.0615(5) Uani d . 1 1
H H7B 0.8854 0.6885 0.5565 0.074 Uiso calc R 1 1
C C8B 0.7773(2) 0.7878(2) 0.49950(14) 0.0646(5) Uani d . 1 1
C C9B 0.7553(2) 0.9087(2) 0.49535(13) 0.0619(5) Uani d . 1 1
C C10B 0.8264(2) 1.0031(2) 0.54951(13) 0.0602(5) Uani d . 1 1
H H10B 0.8126 1.0817 0.5466 0.072 Uiso calc R 1 1
C C11B 1.1522(4) 1.1752(3) 0.7944(2) 0.1160(12) Uani d . 1 1
H H11C 1.0838 1.2214 0.8207 0.139 Uiso calc R 1 1
H H11D 1.1959 1.1441 0.8385 0.139 Uiso calc R 1 1
C C12B 1.2469(6) 1.2507(4) 0.7619(3) 0.175(2) Uani d . 1 1
H H12D 1.2870 1.3150 0.8062 0.262 Uiso calc R 1 1
H H12E 1.2045 1.2843 0.7194 0.262 Uiso calc R 1 1
H H12F 1.3167 1.2067 0.7371 0.262 Uiso calc R 1 1
C C13B 1.0760(2) 0.7286(2) 0.68383(15) 0.0654(5) Uani d . 1 1
C C14B 1.0863(2) 0.69243(19) 0.76813(14) 0.0641(5) Uani d . 1 1
C C15B 1.1802(3) 0.6170(2) 0.78166(19) 0.0832(7) Uani d . 1 1
H H15B 1.2376 0.5917 0.7387 0.100 Uiso calc R 1 1
C C16B 1.1886(4) 0.5797(3) 0.8586(2) 0.1031(10) Uani d . 1 1
H H16B 1.2533 0.5310 0.8676 0.124 Uiso calc R 1 1
C C17B 1.1027(4) 0.6135(3) 0.9214(2) 0.1047(10) Uani d . 1 1
H H17B 1.1088 0.5879 0.9730 0.126 Uiso calc R 1 1
C C18B 1.0082(3) 0.6850(3) 0.90836(17) 0.0912(8) Uani d . 1 1
H H18B 0.9483 0.7064 0.9507 0.109 Uiso calc R 1 1
C C19B 1.0006(3) 0.7259(2) 0.83253(15) 0.0728(6) Uani d . 1 1
H H19B 0.9372 0.7764 0.8249 0.087 Uiso calc R 1 1
C C20B 0.6381(3) 1.0335(3) 0.42544(18) 0.0891(8) Uani d . 1 1
H H20D 0.5691 1.0270 0.3819 0.134 Uiso calc R 1 1
H H20E 0.7217 1.0775 0.4100 0.134 Uiso calc R 1 1
H H20F 0.6088 1.0756 0.4777 0.134 Uiso calc R 1 1
C C21B 0.7066(4) 0.5784(3) 0.4460(2) 0.1110(11) Uani d . 1 1
H H21D 0.6452 0.5267 0.4038 0.166 Uiso calc R 1 1
H H21E 0.6827 0.5614 0.5009 0.166 Uiso calc R 1 1
H H21F 0.7985 0.5639 0.4350 0.166 Uiso calc R 1 1

loop_
_atom_site_aniso_label
_atom_site_aniso_U_11
_atom_site_aniso_U_22
_atom_site_aniso_U_33
_atom_site_aniso_U_12
_atom_site_aniso_U_13
_atom_site_aniso_U_23
O1A 0.1024(13) 0.0857(12) 0.0727(11) -0.0220(10) -0.0048(10) 0.0054(9)
O2A 0.1159(14) 0.0642(10) 0.0920(12) 0.0127(10) 0.0357(11) -0.0028(9)
O3A 0.0804(11) 0.0747(10) 0.0719(10) 0.0083(8) 0.0221(8) 0.0101(8)
C1A 0.0552(11) 0.0585(11) 0.0594(11) 0.0050(9) -0.0003(9) 0.0126(9)
C2A 0.0607(12) 0.0644(13) 0.0673(13) 0.0084(10) 0.0111(10) 0.0161(10)
C3A 0.0695(13) 0.0597(12) 0.0679(13) 0.0129(10) 0.0111(11) 0.0092(10)
C4A 0.0617(12) 0.0508(11) 0.0663(12) 0.0064(9) 0.0032(10) 0.0099(9)
C5A 0.0514(10) 0.0535(10) 0.0556(11) 0.0082(8) -0.0021(8) 0.0117(8)
C6A 0.0544(11) 0.0541(11) 0.0543(11) 0.0074(8) -0.0037(8) 0.0100(8)
C7A 0.0692(13) 0.0531(11) 0.0650(12) 0.0055(10) 0.0021(10) 0.0093(9)
C8A 0.0740(14) 0.0572(12) 0.0643(13) 0.0139(10) 0.0049(11) 0.0046(10)
C9A 0.0599(12) 0.0650(12) 0.0561(11) 0.0098(10) 0.0044(9) 0.0127(9)
C10A 0.0564(11) 0.0546(11) 0.0584(11) 0.0069(9) -0.0001(9) 0.0132(9)
C11A 0.140(3) 0.0658(16) 0.113(2) 0.0221(17) 0.059(2) 0.0075(15)
C12A 0.400(10) 0.086(3) 0.286(7) -0.026(4) 0.246(8) -0.049(4)
C13A 0.0595(12) 0.0598(12) 0.0693(13) 0.0007(10) 0.0000(10) 0.0087(10)
C14A 0.0607(12) 0.0509(11) 0.0720(13) 0.0039(9) 0.0040(10) 0.0116(9)
C15A 0.0696(14) 0.0587(13) 0.0935(17) -0.0024(11) 0.0076(12) 0.0131(12)
C16A 0.099(2) 0.0681(15) 0.112(2) -0.0038(14) 0.0287(18) 0.0302(15)
C17A 0.132(3) 0.0720(16) 0.092(2) 0.0124(17) 0.0279(19) 0.0343(15)
C18A 0.122(2) 0.0728(16) 0.0755(16) 0.0129(16) -0.0027(15) 0.0212(13)
C19A 0.0747(15) 0.0638(13) 0.0792(15) 0.0031(11) -0.0011(12) 0.0172(11)
C20A 0.0834(17) 0.0832(17) 0.0845(17) 0.0066(13) 0.0219(13) 0.0234(13)
C21A 0.158(3) 0.0627(16) 0.132(3) 0.0075(18) 0.050(2) -0.0104(17)
O1B 0.1117(14) 0.0941(13) 0.0770(11) 0.0484(11) 0.0196(10) 0.0116(9)
O2B 0.1035(13) 0.0690(11) 0.0878(12) 0.0079(9) -0.0265(10) -0.0044(9)
O3B 0.0847(11) 0.0782(11) 0.0740(10) 0.0153(9) -0.0169(9) 0.0097(8)
C1B 0.0540(11) 0.0652(13) 0.0611(12) 0.0101(9) 0.0068(9) 0.0107(10)
C2B 0.0647(13) 0.0735(15) 0.0734(14) 0.0067(11) -0.0065(11) 0.0156(11)
C3B 0.0752(15) 0.0675(14) 0.0756(15) -0.0011(11) -0.0105(12) 0.0091(11)
C4B 0.0717(14) 0.0555(12) 0.0726(14) 0.0041(10) 0.0030(11) 0.0127(10)
C5B 0.0526(11) 0.0577(11) 0.0577(11) 0.0052(9) 0.0095(9) 0.0101(9)
C6B 0.0504(10) 0.0584(11) 0.0562(11) 0.0085(9) 0.0110(8) 0.0100(9)
C7B 0.0642(12) 0.0576(12) 0.0625(12) 0.0130(10) 0.0066(10) 0.0073(9)
C8B 0.0681(13) 0.0626(13) 0.0592(12) 0.0084(10) 0.0025(10) 0.0014(10)
C9B 0.0613(12) 0.0697(13) 0.0559(11) 0.0130(10) 0.0042(9) 0.0115(10)
C10B 0.0610(12) 0.0593(12) 0.0625(12) 0.0108(9) 0.0088(10) 0.0151(10)
C11B 0.117(3) 0.089(2) 0.135(3) -0.0251(19) -0.046(2) 0.0359(19)
C12B 0.198(5) 0.159(4) 0.140(4) -0.060(4) -0.010(3) 0.025(3)
C13B 0.0579(12) 0.0688(13) 0.0704(14) 0.0158(10) 0.0055(10) 0.0101(11)
C14B 0.0596(12) 0.0592(12) 0.0714(13) 0.0061(10) -0.0050(10) 0.0088(10)
C15B 0.0713(15) 0.0776(16) 0.104(2) 0.0190(13) -0.0036(14) 0.0193(14)
C16B 0.099(2) 0.094(2) 0.124(3) 0.0151(17) -0.029(2) 0.039(2)
C17B 0.127(3) 0.095(2) 0.090(2) -0.005(2) -0.030(2) 0.0329(17)
C18B 0.113(2) 0.0872(19) 0.0687(16) -0.0020(17) 0.0014(15) 0.0141(14)
C19B 0.0759(15) 0.0699(14) 0.0714(14) 0.0101(12) 0.0004(12) 0.0103(11)
C20B 0.0974(19) 0.0909(19) 0.0831(17) 0.0203(15) -0.0154(15) 0.0227(14)
C21B 0.134(3) 0.0674(17) 0.119(2) 0.0113(17) -0.033(2) -0.0134(16)

loop_
_atom_type_symbol
_atom_type_description
_atom_type_scat_dispersion_real
_atom_type_scat_dispersion_imag
_atom_type_scat_source
C C 0.0033 0.0016 'International Tables Vol C Tables 4.2.6.8 and 6.1.1.4'
H H 0.0000 0.0000 'International Tables Vol C Tables 4.2.6.8 and 6.1.1.4'
O O 0.0106 0.0060 'International Tables Vol C Tables 4.2.6.8 and 6.1.1.4'

loop_
_geom_angle_atom_site_label_1
_geom_angle_atom_site_label_2
_geom_angle_atom_site_label_3
_geom_angle
C8A O2A C21A 118.0(2)
C9A O3A C20A 117.46(18)
C2A C1A C6A 119.87(18)
C2A C1A C13A 118.13(19)
C6A C1A C13A 121.81(19)
C1A C2A C3A 122.6(2)
C1A C2A H2A 118.7
C3A C2A H2A 118.7
C4A C3A C2A 117.7(2)
C4A C3A C11A 123.1(2)
C2A C3A C11A 119.2(2)
C3A C4A C5A 122.08(19)
C3A C4A H4A 119.0
C5A C4A H4A 119.0
C4A C5A C6A 119.43(18)
C4A C5A C10A 120.66(18)
C6A C5A C10A 119.92(18)
C5A C6A C7A 118.08(18)
C5A C6A C1A 118.12(18)
C7A C6A C1A 123.79(18)
C8A C7A C6A 121.1(2)
C8A C7A H7A 119.5
C6A C7A H7A 119.5
C7A C8A O2A 125.5(2)
C7A C8A C9A 120.6(2)
O2A C8A C9A 113.9(2)
C10A C9A O3A 125.74(19)
C10A C9A C8A 119.72(19)
O3A C9A C8A 114.54(19)
C9A C10A C5A 120.62(19)
C9A C10A H10A 119.7
C5A C10A H10A 119.7
C12A C11A C3A 124.0(3)
C12A C11A H11A 106.3
C3A C11A H11A 106.3
C12A C11A H11B 106.3
C3A C11A H11B 106.3
H11A C11A H11B 106.4
C11A C12A H12A 109.5
C11A C12A H12B 109.5
H12A C12A H12B 109.5
C11A C12A H12C 109.5
H12A C12A H12C 109.5
H12B C12A H12C 109.5
O1A C13A C14A 119.39(19)
O1A C13A C1A 121.2(2)
C14A C13A C1A 119.40(18)
C15A C14A C19A 119.3(2)
C15A C14A C13A 118.4(2)
C19A C14A C13A 122.33(19)
C16A C15A C14A 119.9(3)
C16A C15A H15A 120.0
C14A C15A H15A 120.0
C17A C16A C15A 120.4(3)
C17A C16A H16A 119.8
C15A C16A H16A 119.8
C16A C17A C18A 120.1(3)
C16A C17A H17A 120.0
C18A C17A H17A 120.0
C19A C18A C17A 120.1(3)
C19A C18A H18A 119.9
C17A C18A H18A 119.9
C18A C19A C14A 120.1(2)
C18A C19A H19A 120.0
C14A C19A H19A 120.0
O3A C20A H20A 109.5
O3A C20A H20B 109.5
H20A C20A H20B 109.5
O3A C20A H20C 109.5
H20A C20A H20C 109.5
H20B C20A H20C 109.5
O2A C21A H21A 109.5
O2A C21A H21B 109.5
H21A C21A H21B 109.5
O2A C21A H21C 109.5
H21A C21A H21C 109.5
H21B C21A H21C 109.5
C8B O2B C21B 117.7(2)
C9B O3B C20B 117.09(19)
C2B C1B C6B 119.9(2)
C2B C1B C13B 117.9(2)
C6B C1B C13B 122.12(19)
C1B C2B C3B 122.3(2)
C1B C2B H2B 118.8
C3B C2B H2B 118.8
C4B C3B C2B 117.7(2)
C4B C3B C11B 121.9(2)
C2B C3B C11B 120.4(2)
C3B C4B C5B 122.6(2)
C3B C4B H4B 118.7
C5B C4B H4B 118.7
C4B C5B C10B 120.8(2)
C4B C5B C6B 119.6(2)
C10B C5B C6B 119.65(19)
C5B C6B C7B 118.24(19)
C5B C6B C1B 117.91(18)
C7B C6B C1B 123.74(19)
C8B C7B C6B 121.0(2)
C8B C7B H7B 119.5
C6B C7B H7B 119.5
C7B C8B O2B 125.6(2)
C7B C8B C9B 120.6(2)
O2B C8B C9B 113.8(2)
C10B C9B O3B 126.2(2)
C10B C9B C8B 119.4(2)
O3B C9B C8B 114.34(19)
C9B C10B C5B 121.1(2)
C9B C10B H10B 119.5
C5B C10B H10B 119.5
C12B C11B C3B 114.9(4)
C12B C11B H11C 108.5
C3B C11B H11C 108.5
C12B C11B H11D 108.5
C3B C11B H11D 108.5
H11C C11B H11D 107.5
C11B C12B H12D 109.5
C11B C12B H12E 109.5
H12D C12B H12E 109.5
C11B C12B H12F 109.5
H12D C12B H12F 109.5
H12E C12B H12F 109.5
O1B C13B C1B 121.4(2)
O1B C13B C14B 119.3(2)
C1B C13B C14B 119.27(19)
C19B C14B C15B 118.3(2)
C19B C14B C13B 122.2(2)
C15B C14B C13B 119.4(2)
C16B C15B C14B 120.3(3)
C16B C15B H15B 119.9
C14B C15B H15B 119.9
C17B C16B C15B 120.5(3)
C17B C16B H16B 119.8
C15B C16B H16B 119.8
C18B C17B C16B 119.8(3)
C18B C17B H17B 120.1
C16B C17B H17B 120.1
C17B C18B C19B 120.5(3)
C17B C18B H18B 119.8
C19B C18B H18B 119.8
C14B C19B C18B 120.6(3)
C14B C19B H19B 119.7
C18B C19B H19B 119.7
O3B C20B H20D 109.5
O3B C20B H20E 109.5
H20D C20B H20E 109.5
O3B C20B H20F 109.5
H20D C20B H20F 109.5
H20E C20B H20F 109.5
O2B C21B H21D 109.5
O2B C21B H21E 109.5
H21D C21B H21E 109.5
O2B C21B H21F 109.5
H21D C21B H21F 109.5
H21E C21B H21F 109.5

loop_
_geom_bond_atom_site_label_1
_geom_bond_atom_site_label_2
_geom_bond_distance
O1A C13A 1.222(3)
O2A C8A 1.365(3)
O2A C21A 1.418(3)
O3A C9A 1.363(3)
O3A C20A 1.419(3)
C1A C2A 1.371(3)
C1A C6A 1.426(3)
C1A C13A 1.498(3)
C2A C3A 1.402(3)
C2A H2A 0.9300
C3A C4A 1.374(3)
C3A C11A 1.507(3)
C4A C5A 1.412(3)
C4A H4A 0.9300
C5A C6A 1.417(3)
C5A C10A 1.417(3)
C6A C7A 1.419(3)
C7A C8A 1.360(3)
C7A H7A 0.9300
C8A C9A 1.425(3)
C9A C10A 1.361(3)
C10A H10A 0.9300
C11A C12A 1.290(5)
C11A H11A 0.9700
C11A H11B 0.9700
C12A H12A 0.9600
C12A H12B 0.9600
C12A H12C 0.9600
C13A C14A 1.493(3)
C14A C15A 1.391(3)
C14A C19A 1.392(3)
C15A C16A 1.378(4)
C15A H15A 0.9300
C16A C17A 1.372(4)
C16A H16A 0.9300
C17A C18A 1.382(4)
C17A H17A 0.9300
C18A C19A 1.375(3)
C18A H18A 0.9300
C19A H19A 0.9300
C20A H20A 0.9600
C20A H20B 0.9600
C20A H20C 0.9600
C21A H21A 0.9600
C21A H21B 0.9600
C21A H21C 0.9600
O1B C13B 1.225(3)
O2B C8B 1.366(3)
O2B C21B 1.412(3)
O3B C9B 1.362(3)
O3B C20B 1.419(3)
C1B C2B 1.378(3)
C1B C6B 1.429(3)
C1B C13B 1.487(3)
C2B C3B 1.411(3)
C2B H2B 0.9300
C3B C4B 1.365(3)
C3B C11B 1.541(4)
C4B C5B 1.409(3)
C4B H4B 0.9300
C5B C10B 1.415(3)
C5B C6B 1.418(3)
C6B C7B 1.420(3)
C7B C8B 1.357(3)
C7B H7B 0.9300
C8B C9B 1.432(3)
C9B C10B 1.357(3)
C10B H10B 0.9300
C11B C12B 1.349(5)
C11B H11C 0.9700
C11B H11D 0.9700
C12B H12D 0.9600
C12B H12E 0.9600
C12B H12F 0.9600
C13B C14B 1.490(3)
C14B C19B 1.380(3)
C14B C15B 1.392(3)
C15B C16B 1.381(4)
C15B H15B 0.9300
C16B C17B 1.366(5)
C16B H16B 0.9300
C17B C18B 1.362(5)
C17B H17B 0.9300
C18B C19B 1.384(4)
C18B H18B 0.9300
C19B H19B 0.9300
C20B H20D 0.9600
C20B H20E 0.9600
C20B H20F 0.9600
C21B H21D 0.9600
C21B H21E 0.9600
C21B H21F 0.9600

loop_
_cod_related_entry_id
_cod_related_entry_database
_cod_related_entry_code
1 ChemSpider 30657464
